data_7050961
loop_
_publ_author_name
'Li, Shu-An'
'Yang, De-Xi'
'Li, Dong-Feng'
'Huang, Jin'
'Tang, Wen-Xia'

_publ_section_title
;
 Carboxyester hydrolysis promoted by dizinc(ii) macrocyclic polyamine
 complexes with hydroxyethyl pendants: a model study for the role of
 the serine alkoxide nucleophile in zinc enzymes
;
_journal_issue 12
_journal_name_full 'New Journal of Chemistry'
_journal_page_first 1831
_journal_paper_doi 10.1039/b205302k
_journal_volume 26
_journal_year 2002
_chemical_formula_sum 'C32 H56 Cl2 N6 O16 Zn2'
_chemical_formula_weight 982.47
_chemical_name_systematic
; 
? 
;
_space_group_IT_number 2
_symmetry_cell_setting triclinic
_symmetry_space_group_name_Hall '-P 1'
_symmetry_space_group_name_H-M 'P -1'
_atom_sites_solution_hydrogens difmap
_atom_sites_solution_primary direct
_atom_sites_solution_secondary difmap
_audit_creation_method SHELXL-97
_cell_angle_alpha 75.09(3)
_cell_angle_beta 78.35(3)
_cell_angle_gamma 86.02(3)
_cell_formula_units_Z 1
_cell_length_a 8.7320(17)
_cell_length_b 9.807(2)
_cell_length_c 12.723(3)
_cell_measurement_reflns_used 25
_cell_measurement_temperature 293(2)
_cell_measurement_theta_max 13.0
_cell_measurement_theta_min 11.0
_cell_volume 1031.0(4)
_computing_molecular_graphics 'Bruker SHELXTL'
_computing_publication_material 'Bruker SHELXTL'
_computing_structure_refinement 'SHELXL-97 (Sheldrick, 1997)'
_computing_structure_solution 'SHELXS-97 (Sheldrick, 1990)'
_diffrn_ambient_temperature 293(2)
_diffrn_measured_fraction_theta_full 0.999
_diffrn_measured_fraction_theta_max 0.999
_diffrn_measurement_device_type CAD4
_diffrn_measurement_method '\w scans'
_diffrn_radiation_monochromator graphite
_diffrn_radiation_source 'fine-focus sealed tube'
_diffrn_radiation_type MoK\a
_diffrn_radiation_wavelength 0.71073
_diffrn_reflns_av_R_equivalents 0.0259
_diffrn_reflns_av_sigmaI/netI 0.0570
_diffrn_reflns_limit_h_max 10
_diffrn_reflns_limit_h_min 0
_diffrn_reflns_limit_k_max 11
_diffrn_reflns_limit_k_min -11
_diffrn_reflns_limit_l_max 15
_diffrn_reflns_limit_l_min -14
_diffrn_reflns_number 3873
_diffrn_reflns_theta_full 24.97
_diffrn_reflns_theta_max 24.97
_diffrn_reflns_theta_min 2.15
_diffrn_standards_decay_% 0.0
_diffrn_standards_interval_count 200
_diffrn_standards_number 3
_exptl_absorpt_coefficient_mu 1.369
_exptl_absorpt_correction_T_max 0.653
_exptl_absorpt_correction_T_min 0.529
_exptl_absorpt_correction_type empirical
_exptl_crystal_colour Colorless
_exptl_crystal_density_diffrn 1.582
_exptl_crystal_density_method 'not measured'
_exptl_crystal_description Block
_exptl_crystal_F_000 512
_exptl_crystal_size_max 0.4
_exptl_crystal_size_mid 0.3
_exptl_crystal_size_min 0.3
_refine_diff_density_max 0.352
_refine_diff_density_min -0.269
_refine_diff_density_rms 0.070
_refine_ls_extinction_method none
_refine_ls_goodness_of_fit_ref 1.027
_refine_ls_hydrogen_treatment mixed
_refine_ls_matrix_type full
_refine_ls_number_parameters 374
_refine_ls_number_reflns 3613
_refine_ls_number_restraints 0
_refine_ls_restrained_S_all 1.027
_refine_ls_R_factor_all 0.0679
_refine_ls_R_factor_gt 0.0334
_refine_ls_shift/su_max 0.001
_refine_ls_shift/su_mean 0.000
_refine_ls_structure_factor_coef Fsqd
_refine_ls_weighting_details 'calc w=1/[\s^2^(Fo^2^)+(0.0385P)^2^+0.2486P] where P=(Fo^2^+2Fc^2^)/3'
_refine_ls_weighting_scheme calc
_refine_ls_wR_factor_gt 0.0749
_refine_ls_wR_factor_ref 0.0850
_reflns_number_gt 2639
_reflns_number_total 3613
_reflns_threshold_expression >2sigma(I)
_cod_data_source_file b205302k.txt
_cod_data_source_block ZnL
_cod_depositor_comments
;
The following automatic conversions were performed:
'_symmetry_cell_setting' value 'Triclinic' changed to 'triclinic'
according to '/home/saulius/struct/CIF-dictionaries/cif_core.dic'
dictionary named 'cif_core.dic' version 2.4.1 from 2010-06-29.

Automatic conversion script
Id: cif_fix_enum 1527 2010-12-29 10:47:43Z saulius 
;
_cod_original_sg_symbol_H-M P-1
_cod_database_code 7050961

loop_
_symmetry_equiv_pos_as_xyz
'x, y, z'
'-x, -y, -z'

loop_
_atom_site_label
_atom_site_type_symbol
_atom_site_fract_x
_atom_site_fract_y
_atom_site_fract_z
_atom_site_U_iso_or_equiv
_atom_site_adp_type
_atom_site_occupancy
_atom_site_symmetry_multiplicity
_atom_site_calc_flag
_atom_site_refinement_flags
_atom_site_disorder_assembly
_atom_site_disorder_group
Zn1 Zn 0.12136(4) 0.76601(4) 0.31525(3) 0.02573(13) Uani 1 1 d . . .
N1 N 0.3562(3) 0.6727(3) 0.2617(2) 0.0322(7) Uani 1 1 d . . .
N2 N 0.0477(3) 0.5721(3) 0.3069(2) 0.0263(6) Uani 1 1 d . . .
H2 H 0.045(4) 0.522(3) 0.373(3) 0.028(9) Uiso 1 1 d . . .
N3 N 0.1881(3) 0.9120(3) 0.1609(2) 0.0279(6) Uani 1 1 d . . .
H3 H 0.154(4) 0.887(3) 0.117(3) 0.020(9) Uiso 1 1 d . . .
O1 O 0.2386(4) 0.7673(4) 0.4407(3) 0.0574(9) Uani 1 1 d . . .
H1 H 0.202(5) 0.787(5) 0.492(4) 0.051(14) Uiso 1 1 d . . .
O2 O -0.0531(3) 0.8743(2) 0.38935(18) 0.0336(5) Uani 1 1 d . . .
O3 O -0.1192(3) 0.6650(3) 0.5010(2) 0.0529(7) Uani 1 1 d . . .
C1 C 0.3685(5) 0.6732(5) 0.4516(3) 0.0459(10) Uani 1 1 d . . .
H1A H 0.340(5) 0.584(4) 0.480(3) 0.051(13) Uiso 1 1 d . . .
H1B H 0.432(5) 0.703(4) 0.499(3) 0.053(11) Uiso 1 1 d . . .
C2 C 0.4597(4) 0.6871(5) 0.3359(3) 0.0453(10) Uani 1 1 d . . .
H2A H 0.511(4) 0.779(4) 0.304(3) 0.029(9) Uiso 1 1 d . . .
H2B H 0.544(4) 0.617(4) 0.328(3) 0.042(10) Uiso 1 1 d . . .
C3 C 0.3286(5) 0.5232(4) 0.2690(3) 0.0407(9) Uani 1 1 d . . .
H3A H 0.412(4) 0.489(3) 0.226(3) 0.033(9) Uiso 1 1 d . . .
H3B H 0.329(4) 0.475(3) 0.344(3) 0.030(9) Uiso 1 1 d . . .
C4 C 0.1742(4) 0.5078(4) 0.2382(3) 0.0385(9) Uani 1 1 d . . .
H4A H 0.172(4) 0.558(3) 0.159(3) 0.032(9) Uiso 1 1 d . . .
H4B H 0.155(4) 0.410(4) 0.245(3) 0.043(10) Uiso 1 1 d . . .
C5 C 0.4135(5) 0.7506(5) 0.1454(3) 0.0432(10) Uani 1 1 d . . .
H5A H 0.369(4) 0.709(4) 0.097(3) 0.051(12) Uiso 1 1 d . . .
H5B H 0.522(5) 0.747(4) 0.126(3) 0.045(11) Uiso 1 1 d . . .
C6 C 0.3608(4) 0.9038(4) 0.1283(3) 0.0421(10) Uani 1 1 d . . .
H6A H 0.387(4) 0.943(4) 0.054(3) 0.054(12) Uiso 1 1 d . . .
H6B H 0.403(4) 0.954(4) 0.177(3) 0.046(11) Uiso 1 1 d . . .
C7 C -0.1096(4) 0.5618(4) 0.2816(3) 0.0325(8) Uani 1 1 d . . .
H7A H -0.116(4) 0.466(4) 0.278(3) 0.031(9) Uiso 1 1 d . . .
H7B H -0.186(5) 0.590(4) 0.341(3) 0.052(11) Uiso 1 1 d . . .
C8 C -0.1293(4) 0.6594(3) 0.1716(3) 0.0271(7) Uani 1 1 d . . .
C9 C -0.1268(5) 0.6089(4) 0.0796(3) 0.0376(9) Uani 1 1 d . . .
H9 H -0.117(4) 0.512(4) 0.088(3) 0.036(9) Uiso 1 1 d . . .
C10 C -0.1344(5) 0.7004(4) -0.0214(3) 0.0386(9) Uani 1 1 d . . .
H10 H -0.122(4) 0.666(4) -0.083(3) 0.045(11) Uiso 1 1 d . . .
C11 C -0.1446(4) 0.8462(3) -0.0353(2) 0.0275(7) Uani 1 1 d . . .
C12 C -0.1577(4) 0.8951(3) 0.0583(3) 0.0288(7) Uani 1 1 d . . .
H12 H -0.174(4) 0.992(3) 0.055(3) 0.030(9) Uiso 1 1 d . . .
C13 C -0.1519(4) 0.8039(3) 0.1603(3) 0.0269(7) Uani 1 1 d . . .
H13 H -0.154(4) 0.836(3) 0.220(3) 0.023(8) Uiso 1 1 d . . .
C14 C 0.1280(5) 1.0588(4) 0.1512(3) 0.0342(8) Uani 1 1 d . . .
H14A H 0.180(4) 1.102(4) 0.193(3) 0.042(10) Uiso 1 1 d . . .
H14B H 0.011(4) 1.053(4) 0.185(3) 0.041(10) Uiso 1 1 d . . .
C15 C -0.1404(4) 0.7936(4) 0.4731(3) 0.0379(9) Uani 1 1 d . . .
C16 C -0.2706(7) 0.8662(6) 0.5369(5) 0.0712(17) Uani 1 1 d . . .
H16A H -0.345(7) 0.932(7) 0.482(5) 0.13(2) Uiso 1 1 d . . .
H16B H -0.326(6) 0.814(5) 0.585(4) 0.068(15) Uiso 1 1 d . . .
H16C H -0.241(6) 0.939(6) 0.558(4) 0.10(2) Uiso 1 1 d . . .
Cl1 Cl 0.37583(12) 0.78758(11) 0.81960(9) 0.0517(3) Uani 1 1 d . . .
O4 O 0.2596(5) 0.7630(4) 0.9189(3) 0.0950(12) Uani 1 1 d . . .
O5 O 0.3649(5) 0.9335(3) 0.7618(3) 0.0944(12) Uani 1 1 d . . .
O6 O 0.3480(4) 0.7024(3) 0.7504(3) 0.0763(10) Uani 1 1 d . . .
O7 O 0.5248(4) 0.7575(4) 0.8449(3) 0.0949(12) Uani 1 1 d . . .
O1W O 0.1066(4) 0.8297(4) 0.6290(2) 0.0518(8) Uani 1 1 d . . .
H1WA H 0.101(5) 0.921(5) 0.619(4) 0.069(15) Uiso 1 1 d . . .
H1WB H 0.174(5) 0.810(5) 0.666(4) 0.067(17) Uiso 1 1 d . . .

loop_
_atom_site_aniso_label
_atom_site_aniso_U_11
_atom_site_aniso_U_22
_atom_site_aniso_U_33
_atom_site_aniso_U_23
_atom_site_aniso_U_13
_atom_site_aniso_U_12
Zn1 0.0273(2) 0.0237(2) 0.0238(2) -0.00331(14) -0.00277(15) -0.00089(15)
N1 0.0254(15) 0.0365(17) 0.0276(15) 0.0021(12) -0.0024(12) 0.0015(12)
N2 0.0289(15) 0.0230(14) 0.0240(15) -0.0001(12) -0.0059(12) -0.0006(12)
N3 0.0297(16) 0.0295(15) 0.0227(15) -0.0011(12) -0.0066(12) -0.0046(12)
O1 0.0552(19) 0.085(2) 0.0466(19) -0.0384(17) -0.0254(16) 0.0264(16)
O2 0.0362(14) 0.0314(13) 0.0274(12) -0.0042(10) 0.0023(10) 0.0030(11)
O3 0.076(2) 0.0320(15) 0.0391(15) -0.0062(12) 0.0111(14) 0.0017(14)
C1 0.041(2) 0.061(3) 0.040(2) -0.012(2) -0.0190(19) 0.004(2)
C2 0.029(2) 0.059(3) 0.042(2) 0.001(2) -0.0094(17) -0.004(2)
C3 0.037(2) 0.044(2) 0.037(2) -0.0126(18) -0.0018(18) 0.0165(18)
C4 0.048(2) 0.030(2) 0.038(2) -0.0135(17) -0.0073(18) 0.0084(18)
C5 0.026(2) 0.059(3) 0.030(2) 0.0054(18) 0.0062(16) 0.0038(19)
C6 0.032(2) 0.047(2) 0.034(2) 0.0119(18) -0.0009(17) -0.0092(18)
C7 0.032(2) 0.030(2) 0.034(2) -0.0021(16) -0.0074(16) -0.0088(16)
C8 0.0250(17) 0.0251(17) 0.0287(17) -0.0016(14) -0.0042(14) -0.0058(14)
C9 0.058(2) 0.0191(18) 0.038(2) -0.0048(15) -0.0171(18) -0.0014(17)
C10 0.064(3) 0.0285(19) 0.0272(19) -0.0112(15) -0.0122(18) 0.0005(18)
C11 0.0308(18) 0.0283(17) 0.0234(16) -0.0046(14) -0.0057(14) -0.0053(14)
C12 0.0338(19) 0.0216(18) 0.0295(18) -0.0048(14) -0.0033(15) -0.0034(14)
C13 0.0267(18) 0.0318(19) 0.0237(17) -0.0081(15) -0.0052(14) -0.0045(14)
C14 0.048(2) 0.0270(19) 0.0266(18) -0.0037(15) -0.0075(17) -0.0030(17)
C15 0.042(2) 0.038(2) 0.032(2) -0.0131(16) -0.0008(17) 0.0020(17)
C16 0.070(4) 0.050(3) 0.072(4) -0.017(3) 0.038(3) -0.007(3)
Cl1 0.0493(6) 0.0494(6) 0.0660(7) -0.0289(5) -0.0178(5) 0.0091(5)
O4 0.093(3) 0.099(3) 0.087(3) -0.032(2) 0.012(2) -0.006(2)
O5 0.137(4) 0.047(2) 0.096(3) -0.0152(19) -0.024(3) 0.014(2)
O6 0.080(2) 0.073(2) 0.104(3) -0.056(2) -0.046(2) 0.0173(18)
O7 0.070(2) 0.106(3) 0.137(3) -0.059(3) -0.053(2) 0.020(2)
O1W 0.070(2) 0.0442(19) 0.0475(17) -0.0175(14) -0.0211(16) 0.0053(16)

loop_
_atom_type_symbol
_atom_type_description
_atom_type_scat_dispersion_real
_atom_type_scat_dispersion_imag
_atom_type_scat_source
C C 0.0033 0.0016 'International Tables Vol C Tables 4.2.6.8 and 6.1.1.4'
H H 0.0000 0.0000 'International Tables Vol C Tables 4.2.6.8 and 6.1.1.4'
N N 0.0061 0.0033 'International Tables Vol C Tables 4.2.6.8 and 6.1.1.4'
O O 0.0106 0.0060 'International Tables Vol C Tables 4.2.6.8 and 6.1.1.4'
Cl Cl 0.1484 0.1585 'International Tables Vol C Tables 4.2.6.8 and 6.1.1.4'
Zn Zn 0.2839 1.4301 'International Tables Vol C Tables 4.2.6.8 and 6.1.1.4'

loop_
_geom_angle_atom_site_label_1
_geom_angle_atom_site_label_2
_geom_angle_atom_site_label_3
_geom_angle
_geom_angle_site_symmetry_1
_geom_angle_site_symmetry_3
_geom_angle_publ_flag
O2 Zn1 O1 87.58(11) . . ?
O2 Zn1 N2 111.91(10) . . ?
O1 Zn1 N2 117.65(12) . . ?
O2 Zn1 N3 100.91(10) . . ?
O1 Zn1 N3 118.13(13) . . ?
N2 Zn1 N3 115.09(12) . . ?
O2 Zn1 N1 162.77(10) . . ?
O1 Zn1 N1 76.48(11) . . ?
N2 Zn1 N1 81.80(11) . . ?
N3 Zn1 N1 81.37(11) . . ?
C2 N1 C3 112.0(3) . . ?
C2 N1 C5 112.3(3) . . ?
C3 N1 C5 110.9(3) . . ?
C2 N1 Zn1 108.9(2) . . ?
C3 N1 Zn1 105.7(2) . . ?
C5 N1 Zn1 106.6(2) . . ?
C4 N2 C7 113.4(3) . . ?
C4 N2 Zn1 108.9(2) . . ?
C7 N2 Zn1 119.5(2) . . ?
C4 N2 H2 105(2) . . ?
C7 N2 H2 106(2) . . ?
Zn1 N2 H2 102(2) . . ?
C14 N3 C6 112.7(3) . . ?
C14 N3 Zn1 117.1(2) . . ?
C6 N3 Zn1 108.0(2) . . ?
C14 N3 H3 104(2) . . ?
C6 N3 H3 107(2) . . ?
Zn1 N3 H3 108(2) . . ?
C1 O1 Zn1 116.8(3) . . ?
C1 O1 H1 114(3) . . ?
Zn1 O1 H1 124(4) . . ?
C15 O2 Zn1 112.2(2) . . ?
O1 C1 C2 105.6(3) . . ?
O1 C1 H1A 112(3) . . ?
C2 C1 H1A 109(3) . . ?
O1 C1 H1B 109(2) . . ?
C2 C1 H1B 111(2) . . ?
H1A C1 H1B 110(3) . . ?
N1 C2 C1 110.4(3) . . ?
N1 C2 H2A 106.7(18) . . ?
C1 C2 H2A 113.2(19) . . ?
N1 C2 H2B 105(2) . . ?
C1 C2 H2B 116(2) . . ?
H2A C2 H2B 105(3) . . ?
N1 C3 C4 110.7(3) . . ?
N1 C3 H3A 109(2) . . ?
C4 C3 H3A 113(2) . . ?
N1 C3 H3B 105.3(19) . . ?
C4 C3 H3B 111(2) . . ?
H3A C3 H3B 108(3) . . ?
N2 C4 C3 109.9(3) . . ?
N2 C4 H4A 106.3(19) . . ?
C3 C4 H4A 112.2(19) . . ?
N2 C4 H4B 112(2) . . ?
C3 C4 H4B 111(2) . . ?
H4A C4 H4B 106(3) . . ?
N1 C5 C6 110.0(3) . . ?
N1 C5 H5A 108(2) . . ?
C6 C5 H5A 109(2) . . ?
N1 C5 H5B 112(2) . . ?
C6 C5 H5B 108(2) . . ?
H5A C5 H5B 109(3) . . ?
N3 C6 C5 109.5(3) . . ?
N3 C6 H6A 108(2) . . ?
C5 C6 H6A 106(2) . . ?
N3 C6 H6B 106(2) . . ?
C5 C6 H6B 113(2) . . ?
H6A C6 H6B 115(3) . . ?
N2 C7 C8 112.3(3) . . ?
N2 C7 H7A 105.3(19) . . ?
C8 C7 H7A 108.9(19) . . ?
N2 C7 H7B 106(2) . . ?
C8 C7 H7B 109(2) . . ?
H7A C7 H7B 115(3) . . ?
C9 C8 C13 117.6(3) . . ?
C9 C8 C7 121.6(3) . . ?
C13 C8 C7 120.8(3) . . ?
C10 C9 C8 120.5(3) . . ?
C10 C9 H9 122(2) . . ?
C8 C9 H9 117(2) . . ?
C9 C10 C11 122.0(3) . . ?
C9 C10 H10 119(2) . . ?
C11 C10 H10 118(2) . . ?
C12 C11 C10 117.0(3) . . ?
C12 C11 C14 123.7(3) . 2_575 ?
C10 C11 C14 119.1(3) . 2_575 ?
C11 C12 C13 121.2(3) . . ?
C11 C12 H12 121(2) . . ?
C13 C12 H12 118(2) . . ?
C12 C13 C8 121.2(3) . . ?
C12 C13 H13 121.2(19) . . ?
C8 C13 H13 117.3(19) . . ?
N3 C14 C11 116.6(3) . 2_575 ?
N3 C14 H14A 109(2) . . ?
C11 C14 H14A 108(2) 2_575 . ?
N3 C14 H14B 106.9(19) . . ?
C11 C14 H14B 107.6(19) 2_575 . ?
H14A C14 H14B 109(3) . . ?
O3 C15 O2 122.7(3) . . ?
O3 C15 C16 121.3(4) . . ?
O2 C15 C16 116.0(4) . . ?
C15 C16 H16A 111(3) . . ?
C15 C16 H16B 114(3) . . ?
H16A C16 H16B 108(5) . . ?
C15 C16 H16C 115(4) . . ?
H16A C16 H16C 94(4) . . ?
H16B C16 H16C 113(5) . . ?
O7 Cl1 O6 109.8(2) . . ?
O7 Cl1 O4 110.3(3) . . ?
O6 Cl1 O4 110.1(2) . . ?
O7 Cl1 O5 109.7(3) . . ?
O6 Cl1 O5 108.7(2) . . ?
O4 Cl1 O5 108.1(2) . . ?
H1WA O1W H1WB 101(4) . . ?

loop_
_geom_bond_atom_site_label_1
_geom_bond_atom_site_label_2
_geom_bond_distance
_geom_bond_site_symmetry_2
_geom_bond_publ_flag
Zn1 O2 2.012(2) . ?
Zn1 O1 2.066(3) . ?
Zn1 N2 2.084(3) . ?
Zn1 N3 2.110(3) . ?
Zn1 N1 2.237(3) . ?
N1 C2 1.469(5) . ?
N1 C3 1.479(5) . ?
N1 C5 1.482(4) . ?
N2 C4 1.477(4) . ?
N2 C7 1.488(4) . ?
N2 H2 0.85(3) . ?
N3 C14 1.481(4) . ?
N3 C6 1.482(5) . ?
N3 H3 0.78(3) . ?
O1 C1 1.418(5) . ?
O1 H1 0.73(4) . ?
O2 C15 1.290(4) . ?
O3 C15 1.231(4) . ?
C1 C2 1.502(6) . ?
C1 H1A 0.89(4) . ?
C1 H1B 1.01(4) . ?
C2 H2A 0.98(3) . ?
C2 H2B 0.98(4) . ?
C3 C4 1.506(5) . ?
C3 H3A 0.92(3) . ?
C3 H3B 0.95(3) . ?
C4 H4A 1.00(3) . ?
C4 H4B 0.96(4) . ?
C5 C6 1.515(6) . ?
C5 H5A 0.97(4) . ?
C5 H5B 0.93(4) . ?
C6 H6A 0.91(4) . ?
C6 H6B 1.02(4) . ?
C7 C8 1.513(4) . ?
C7 H7A 0.96(3) . ?
C7 H7B 0.98(4) . ?
C8 C9 1.380(5) . ?
C8 C13 1.391(4) . ?
C9 C10 1.376(5) . ?
C9 H9 0.93(3) . ?
C10 C11 1.393(4) . ?
C10 H10 0.91(4) . ?
C11 C12 1.376(4) . ?
C11 C14 1.513(4) 2_575 ?
C12 C13 1.381(4) . ?
C12 H12 0.94(3) . ?
C13 H13 0.90(3) . ?
C14 C11 1.513(4) 2_575 ?
C14 H14A 0.95(4) . ?
C14 H14B 1.02(4) . ?
C15 C16 1.507(6) . ?
C16 H16A 1.10(7) . ?
C16 H16B 0.79(5) . ?
C16 H16C 0.90(5) . ?
Cl1 O7 1.396(3) . ?
Cl1 O6 1.423(3) . ?
Cl1 O4 1.430(4) . ?
Cl1 O5 1.438(3) . ?
O1W H1WA 0.87(5) . ?
O1W H1WB 0.81(5) . ?
